data_1516391
loop_
_publ_author_name
'Ghosh, Kumaresh'
'Masanta, Goutam'
'Fr\"ohlich, Roland'
'Petsalakis, Ioannis D.'
'Theodorakopoulos, Giannoula'

_publ_section_title
;
 Triphenylamine-based receptors in selective recognition of dicarboxylic
 acids.
;
_journal_issue 22
_journal_name_full 'The journal of physical chemistry. B'
_journal_page_first 7800
_journal_page_last 7809
_journal_paper_doi 10.1021/jp901151w
_journal_volume 113
_journal_year 2009
_chemical_formula_sum 'C39 H39 N5 O6'
_chemical_formula_weight 673.75
_chemical_name_systematic
; 
? 
;
_space_group_IT_number 14
_symmetry_cell_setting monoclinic
_symmetry_space_group_name_Hall '-P 2ybc'
_symmetry_space_group_name_H-M 'P 1 21/c 1'
_atom_sites_solution_hydrogens 'at N10 from difmap, others geom'
_atom_sites_solution_primary direct
_atom_sites_solution_secondary difmap
_audit_creation_method SHELXL-97
_cell_angle_alpha 90.00
_cell_angle_beta 111.46(1)
_cell_angle_gamma 90.00
_cell_formula_units_Z 4
_cell_length_a 10.441(1)
_cell_length_b 42.197(1)
_cell_length_c 8.299(1)
_cell_measurement_reflns_used 5504
_cell_measurement_temperature 223(2)
_cell_measurement_theta_max 68.25
_cell_measurement_theta_min 0.88
_cell_volume 3402.9(6)
_computing_cell_refinement 'Collect (Nonius B.V., 1998)'
_computing_data_collection 'Collect (Nonius B.V., 1998)'
_computing_data_reduction 'Denzo-SMN (Otwinowski & Minor, 1997)'
_computing_molecular_graphics 'SCHAKAL (Keller, 1997)'
_computing_publication_material 'SHELXL-97 (Sheldrick, 1997)'
_computing_structure_refinement 'SHELXL-97 (Sheldrick, 1997)'
_computing_structure_solution 'SHELXS-97 (Sheldrick, 1990)'
_diffrn_ambient_temperature 223(2)
_diffrn_measured_fraction_theta_full 0.937
_diffrn_measured_fraction_theta_max 0.937
_diffrn_measurement_device_type 'Nonius KappaCCD APEXII'
_diffrn_measurement_method '\w and \f scans'
_diffrn_radiation_monochromator graphite
_diffrn_radiation_source 'fine-focus sealed tube'
_diffrn_radiation_type CuK\a
_diffrn_radiation_wavelength 1.54178
_diffrn_reflns_av_R_equivalents 0.088
_diffrn_reflns_av_sigmaI/netI 0.0319
_diffrn_reflns_limit_h_max 11
_diffrn_reflns_limit_h_min -12
_diffrn_reflns_limit_k_max 49
_diffrn_reflns_limit_k_min -50
_diffrn_reflns_limit_l_max 9
_diffrn_reflns_limit_l_min -9
_diffrn_reflns_number 34946
_diffrn_reflns_theta_full 67.91
_diffrn_reflns_theta_max 67.91
_diffrn_reflns_theta_min 2.09
_exptl_absorpt_coefficient_mu 0.731
_exptl_absorpt_correction_T_max 0.9644
_exptl_absorpt_correction_T_min 0.7839
_exptl_absorpt_correction_type multi-scan
_exptl_absorpt_process_details 'Denzo (Otwinowski, Borek, Majewski & Minor, 2003)'
_exptl_crystal_colour colourless
_exptl_crystal_density_diffrn 1.315
_exptl_crystal_density_method 'not measured'
_exptl_crystal_description plate
_exptl_crystal_F_000 1424
_exptl_crystal_size_max 0.35
_exptl_crystal_size_mid 0.30
_exptl_crystal_size_min 0.05
_refine_diff_density_max 0.671
_refine_diff_density_min -0.617
_refine_diff_density_rms 0.060
_refine_ls_extinction_method none
_refine_ls_goodness_of_fit_ref 1.098
_refine_ls_hydrogen_treatment mixed
_refine_ls_matrix_type full
_refine_ls_number_parameters 464
_refine_ls_number_reflns 5788
_refine_ls_number_restraints 0
_refine_ls_restrained_S_all 1.098
_refine_ls_R_factor_all 0.1123
_refine_ls_R_factor_gt 0.0881
_refine_ls_shift/su_max 0.000
_refine_ls_shift/su_mean 0.000
_refine_ls_structure_factor_coef Fsqd
_refine_ls_weighting_details 'calc w=1/[\s^2^(Fo^2^)+(0.1052P)^2^+3.7280P] where P=(Fo^2^+2Fc^2^)/3'
_refine_ls_weighting_scheme calc
_refine_ls_wR_factor_gt 0.2317
_refine_ls_wR_factor_ref 0.2487
_reflns_number_gt 4358
_reflns_number_total 5788
_reflns_threshold_expression >2sigma(I)
_cod_data_source_file jp901151w_si_001.cif
_cod_data_source_block fro3478
_cod_original_cell_volume 3402.9(5)
_cod_original_sg_symbol_H-M P21/c
_cod_database_code 1516391

loop_
_symmetry_equiv_pos_as_xyz
'x, y, z'
'-x, y+1/2, -z+1/2'
'-x, -y, -z'
'x, -y-1/2, z-1/2'

loop_
_atom_site_label
_atom_site_type_symbol
_atom_site_fract_x
_atom_site_fract_y
_atom_site_fract_z
_atom_site_U_iso_or_equiv
_atom_site_adp_type
_atom_site_occupancy
_atom_site_symmetry_multiplicity
_atom_site_calc_flag
_atom_site_refinement_flags
_atom_site_disorder_assembly
_atom_site_disorder_group
N1 N 0.5519(4) 0.16559(7) 0.8015(4) 0.0648(9) Uani 1 1 d . . .
C2A C 0.6152(4) 0.17370(9) 0.9783(5) 0.0572(9) Uani 1 1 d . . .
C3A C 0.6476(5) 0.15065(9) 1.1062(5) 0.0656(11) Uani 1 1 d . . .
H3A H 0.6241 0.1294 1.0752 0.079 Uiso 1 1 calc R . .
C4A C 0.7138(4) 0.15847(9) 1.2782(5) 0.0610(10) Uani 1 1 d . . .
H4A H 0.7360 0.1425 1.3630 0.073 Uiso 1 1 calc R . .
C5A C 0.7481(4) 0.18987(9) 1.3272(5) 0.0552(9) Uani 1 1 d . . .
C6A C 0.7083(4) 0.21303(9) 1.2002(5) 0.0621(10) Uani 1 1 d . . .
H6A H 0.7254 0.2344 1.2320 0.075 Uiso 1 1 calc R . .
C7A C 0.6440(4) 0.20525(9) 1.0280(5) 0.0623(10) Uani 1 1 d . . .
H7A H 0.6193 0.2213 0.9436 0.075 Uiso 1 1 calc R . .
C8A C 0.8250(4) 0.19956(9) 1.5096(5) 0.0616(10) Uani 1 1 d . . .
O9A O 0.8140(4) 0.22614(8) 1.5599(4) 0.0963(11) Uani 1 1 d . . .
N10A N 0.9080(4) 0.17716(9) 1.6140(4) 0.0624(9) Uani 1 1 d . . .
H1A H 0.925(5) 0.1624(11) 1.570(6) 0.068(14) Uiso 1 1 d . . .
C11A C 0.9823(4) 0.17878(10) 1.7916(5) 0.0630(10) Uani 1 1 d . . .
N12A N 1.0858(4) 0.15816(8) 1.8493(4) 0.0620(8) Uani 1 1 d . . .
C13A C 1.1606(5) 0.15672(11) 2.0218(6) 0.0728(12) Uani 1 1 d . . .
C14A C 1.1272(6) 0.17545(14) 2.1376(6) 0.0902(15) Uani 1 1 d . . .
H14A H 1.1767 0.1736 2.2573 0.108 Uiso 1 1 calc R . .
C15A C 1.0215(6) 0.19657(15) 2.0759(7) 0.0958(17) Uani 1 1 d . . .
H15A H 0.9993 0.2095 2.1541 0.115 Uiso 1 1 calc R . .
C16A C 0.9466(5) 0.19928(13) 1.9011(6) 0.0813(14) Uani 1 1 d . . .
H16A H 0.8751 0.2141 1.8575 0.098 Uiso 1 1 calc R . .
C17A C 1.2816(6) 0.13461(13) 2.0782(7) 0.0915(15) Uani 1 1 d . . .
H17A H 1.2500 0.1131 2.0821 0.137 Uiso 1 1 calc R . .
H17B H 1.3447 0.1407 2.1924 0.137 Uiso 1 1 calc R . .
H17C H 1.3284 0.1357 1.9967 0.137 Uiso 1 1 calc R . .
C2B C 0.5978(4) 0.13920(9) 0.7323(5) 0.0587(10) Uani 1 1 d . . .
C3B C 0.7328(4) 0.12809(9) 0.8054(5) 0.0630(10) Uani 1 1 d . . .
H3B H 0.7955 0.1381 0.9037 0.076 Uiso 1 1 calc R . .
C4B C 0.7747(4) 0.10250(10) 0.7343(5) 0.0616(10) Uani 1 1 d . . .
H4B H 0.8661 0.0954 0.7855 0.074 Uiso 1 1 calc R . .
C5B C 0.6861(4) 0.08684(9) 0.5895(5) 0.0575(9) Uani 1 1 d . . .
C6B C 0.5522(4) 0.09828(9) 0.5155(5) 0.0642(11) Uani 1 1 d . . .
H6B H 0.4900 0.0883 0.4166 0.077 Uiso 1 1 calc R . .
C7B C 0.5092(4) 0.12414(9) 0.5852(5) 0.0660(11) Uani 1 1 d . . .
H7B H 0.4186 0.1316 0.5320 0.079 Uiso 1 1 calc R . .
C8B C 0.7417(4) 0.05916(10) 0.5268(5) 0.0619(10) Uani 1 1 d . . .
O9B O 0.8643(3) 0.05279(8) 0.5880(4) 0.0872(10) Uani 1 1 d . . .
N10B N 0.6508(4) 0.04084(8) 0.4007(4) 0.0596(8) Uani 1 1 d . . .
H1B H 0.565(4) 0.0438(9) 0.371(5) 0.049(11) Uiso 1 1 d . . .
C11B C 0.6814(4) 0.01243(9) 0.3307(5) 0.0577(10) Uani 1 1 d . . .
N12B N 0.5717(4) -0.00596(7) 0.2531(4) 0.0595(8) Uani 1 1 d . . .
C13B C 0.5887(5) -0.03291(9) 0.1749(5) 0.0639(11) Uani 1 1 d . . .
C14B C 0.7162(5) -0.04156(11) 0.1769(6) 0.0745(13) Uani 1 1 d . . .
H14B H 0.7264 -0.0604 0.1221 0.089 Uiso 1 1 calc R . .
C15B C 0.8280(5) -0.02284(12) 0.2585(6) 0.0816(14) Uani 1 1 d . . .
H15B H 0.9155 -0.0289 0.2615 0.098 Uiso 1 1 calc R . .
C16B C 0.8117(5) 0.00492(11) 0.3363(6) 0.0727(12) Uani 1 1 d . . .
H16B H 0.8869 0.0183 0.3915 0.087 Uiso 1 1 calc R . .
C17B C 0.4637(6) -0.05261(11) 0.0884(6) 0.0834(14) Uani 1 1 d . . .
H17D H 0.4468 -0.0660 0.1737 0.125 Uiso 1 1 calc R . .
H17E H 0.4779 -0.0658 0.0007 0.125 Uiso 1 1 calc R . .
H17F H 0.3850 -0.0389 0.0347 0.125 Uiso 1 1 calc R . .
C101 C 0.4547(4) 0.18713(9) 0.6882(5) 0.0612(10) Uani 1 1 d . . .
C102 C 0.4804(5) 0.20174(11) 0.5551(6) 0.0768(12) Uani 1 1 d . . .
H102 H 0.5604 0.1969 0.5332 0.092 Uiso 1 1 calc R . .
C103 C 0.3863(6) 0.22386(13) 0.4530(7) 0.0926(16) Uani 1 1 d . . .
H103 H 0.4044 0.2341 0.3630 0.111 Uiso 1 1 calc R . .
C104 C 0.2705(6) 0.23079(13) 0.4803(8) 0.0913(16) Uani 1 1 d . . .
C105 C 0.2431(5) 0.21606(13) 0.6070(8) 0.0908(16) Uani 1 1 d . . .
H105 H 0.1604 0.2206 0.6232 0.109 Uiso 1 1 calc R . .
C106 C 0.3338(5) 0.19439(11) 0.7144(6) 0.0749(12) Uani 1 1 d . . .
H106 H 0.3140 0.1846 0.8044 0.090 Uiso 1 1 calc R . .
C107 C 0.1419(12) 0.2509(2) 0.4171(12) 0.198(5) Uani 1 1 d . . .
H10A H 0.0759 0.2428 0.4640 0.297 Uiso 1 1 calc R . .
H10B H 0.1022 0.2503 0.2917 0.297 Uiso 1 1 calc R . .
H10C H 0.1651 0.2726 0.4552 0.297 Uiso 1 1 calc R . .
O21 O -0.0242(6) 0.12452(15) 0.4498(6) 0.182(3) Uani 1 1 d . . .
O22 O 0.1700(4) 0.11613(10) 0.6547(5) 0.1031(13) Uani 1 1 d . . .
H22 H 0.1333 0.1265 0.7111 0.155 Uiso 1 1 calc R . .
O23 O 0.3390(3) 0.05045(7) 0.2465(4) 0.0789(9) Uani 1 1 d . . .
O24 O 0.3215(4) -0.00189(7) 0.2552(5) 0.0880(10) Uani 1 1 d . . .
H24 H 0.4006 -0.0013 0.2541 0.132 Uiso 1 1 calc R . .
C21 C 0.0817(5) 0.11095(11) 0.5019(6) 0.0745(12) Uani 1 1 d . . .
C22 C 0.1216(5) 0.08767(12) 0.3936(6) 0.0793(13) Uani 1 1 d . . .
H22A H 0.1567 0.0685 0.4621 0.095 Uiso 1 1 calc R . .
H22B H 0.1965 0.0967 0.3636 0.095 Uiso 1 1 calc R . .
C23 C 0.0059(5) 0.07869(12) 0.2304(6) 0.0839(14) Uani 1 1 d . . .
H23A H -0.0331 0.0981 0.1668 0.101 Uiso 1 1 calc R . .
H23B H -0.0662 0.0686 0.2617 0.101 Uiso 1 1 calc R . .
C24 C 0.0431(5) 0.05675(12) 0.1105(6) 0.0825(14) Uani 1 1 d . . .
H24A H 0.1002 0.0685 0.0601 0.099 Uiso 1 1 calc R . .
H24B H -0.0418 0.0508 0.0154 0.099 Uiso 1 1 calc R . .
C25 C 0.1193(5) 0.02647(11) 0.1915(7) 0.0817(14) Uani 1 1 d . . .
H25A H 0.1023 0.0222 0.2981 0.098 Uiso 1 1 calc R . .
H25B H 0.0793 0.0089 0.1119 0.098 Uiso 1 1 calc R . .
C26 C 0.2702(5) 0.02645(11) 0.2340(5) 0.0637(10) Uani 1 1 d . . .

loop_
_atom_site_aniso_label
_atom_site_aniso_U_11
_atom_site_aniso_U_22
_atom_site_aniso_U_33
_atom_site_aniso_U_23
_atom_site_aniso_U_13
_atom_site_aniso_U_12
N1 0.088(3) 0.0478(18) 0.0521(19) -0.0041(14) 0.0176(17) 0.0072(16)
C2A 0.068(2) 0.046(2) 0.056(2) -0.0019(17) 0.0209(19) 0.0023(17)
C3A 0.088(3) 0.042(2) 0.066(3) -0.0043(18) 0.026(2) -0.0105(19)
C4A 0.075(3) 0.052(2) 0.057(2) 0.0004(18) 0.025(2) -0.0057(19)
C5A 0.057(2) 0.051(2) 0.060(2) -0.0087(17) 0.0240(18) -0.0005(17)
C6A 0.074(3) 0.040(2) 0.069(3) -0.0054(18) 0.023(2) -0.0003(17)
C7A 0.078(3) 0.044(2) 0.062(2) -0.0001(18) 0.022(2) 0.0037(18)
C8A 0.063(2) 0.056(2) 0.067(3) -0.010(2) 0.024(2) -0.0001(19)
O9A 0.119(3) 0.067(2) 0.080(2) -0.0262(17) 0.0098(19) 0.0178(19)
N10A 0.075(2) 0.059(2) 0.055(2) -0.0077(17) 0.0245(18) 0.0081(17)
C11A 0.068(3) 0.066(3) 0.056(2) -0.0104(19) 0.026(2) -0.006(2)
N12A 0.070(2) 0.062(2) 0.0520(19) -0.0007(15) 0.0204(16) -0.0022(17)
C13A 0.080(3) 0.072(3) 0.063(3) -0.003(2) 0.023(2) -0.011(2)
C14A 0.103(4) 0.102(4) 0.059(3) -0.013(3) 0.021(3) -0.003(3)
C15A 0.103(4) 0.119(4) 0.065(3) -0.032(3) 0.031(3) 0.003(3)
C16A 0.079(3) 0.097(4) 0.068(3) -0.026(3) 0.027(2) 0.005(3)
C17A 0.100(4) 0.093(4) 0.068(3) 0.011(3) 0.014(3) 0.008(3)
C2B 0.072(3) 0.046(2) 0.055(2) 0.0021(17) 0.0202(19) 0.0033(18)
C3B 0.070(3) 0.056(2) 0.057(2) -0.0056(18) 0.016(2) -0.0047(19)
C4B 0.058(2) 0.061(2) 0.060(2) -0.0012(19) 0.0140(19) 0.0015(18)
C5B 0.066(2) 0.052(2) 0.053(2) 0.0009(17) 0.0211(19) 0.0044(18)
C6B 0.071(3) 0.056(2) 0.055(2) -0.0095(18) 0.011(2) 0.0081(19)
C7B 0.066(3) 0.056(2) 0.063(2) -0.0058(19) 0.008(2) 0.0102(19)
C8B 0.064(3) 0.062(2) 0.057(2) -0.0013(19) 0.020(2) 0.008(2)
O9B 0.068(2) 0.089(2) 0.092(2) -0.0234(18) 0.0139(17) 0.0126(17)
N10B 0.057(2) 0.0581(19) 0.060(2) -0.0055(15) 0.0172(17) 0.0088(16)
C11B 0.071(3) 0.055(2) 0.048(2) 0.0047(17) 0.0219(19) 0.0148(19)
N12B 0.074(2) 0.0492(18) 0.0563(19) 0.0045(15) 0.0250(17) 0.0092(16)
C13B 0.091(3) 0.051(2) 0.051(2) 0.0055(18) 0.028(2) 0.009(2)
C14B 0.096(4) 0.063(3) 0.071(3) 0.000(2) 0.040(3) 0.024(2)
C15B 0.080(3) 0.087(3) 0.079(3) -0.004(3) 0.031(3) 0.026(3)
C16B 0.072(3) 0.076(3) 0.069(3) -0.009(2) 0.024(2) 0.016(2)
C17B 0.114(4) 0.062(3) 0.079(3) -0.009(2) 0.042(3) -0.005(3)
C101 0.072(3) 0.047(2) 0.057(2) -0.0045(18) 0.015(2) -0.0044(18)
C102 0.077(3) 0.071(3) 0.081(3) 0.017(2) 0.028(2) 0.005(2)
C103 0.105(4) 0.078(3) 0.084(4) 0.020(3) 0.022(3) -0.007(3)
C104 0.091(4) 0.076(3) 0.087(4) -0.006(3) 0.009(3) 0.014(3)
C105 0.070(3) 0.088(4) 0.097(4) -0.028(3) 0.011(3) 0.017(3)
C106 0.080(3) 0.072(3) 0.075(3) -0.010(2) 0.031(2) -0.003(2)
C107 0.290(13) 0.133(7) 0.142(7) 0.018(6) 0.044(8) 0.085(8)
O21 0.185(5) 0.218(6) 0.095(3) -0.062(3) -0.006(3) 0.131(5)
O22 0.097(3) 0.104(3) 0.086(2) -0.034(2) 0.007(2) 0.029(2)
O23 0.074(2) 0.0673(19) 0.091(2) -0.0214(16) 0.0247(17) 0.0017(16)
O24 0.085(2) 0.0637(19) 0.129(3) 0.0138(18) 0.054(2) 0.0118(16)
C21 0.088(3) 0.067(3) 0.067(3) -0.001(2) 0.026(3) 0.022(2)
C22 0.082(3) 0.076(3) 0.075(3) -0.014(2) 0.022(2) 0.021(2)
C23 0.089(3) 0.078(3) 0.081(3) -0.007(3) 0.028(3) 0.017(3)
C24 0.077(3) 0.081(3) 0.074(3) -0.015(2) 0.009(2) 0.017(2)
C25 0.074(3) 0.069(3) 0.095(3) -0.020(3) 0.024(3) 0.005(2)
C26 0.070(3) 0.064(3) 0.057(2) -0.0091(19) 0.023(2) 0.004(2)

loop_
_atom_type_symbol
_atom_type_description
_atom_type_scat_dispersion_real
_atom_type_scat_dispersion_imag
_atom_type_scat_source
C C 0.0181 0.0091 'International Tables Vol C Tables 4.2.6.8 and 6.1.1.4'
H H 0.0000 0.0000 'International Tables Vol C Tables 4.2.6.8 and 6.1.1.4'
N N 0.0311 0.0180 'International Tables Vol C Tables 4.2.6.8 and 6.1.1.4'
O O 0.0492 0.0322 'International Tables Vol C Tables 4.2.6.8 and 6.1.1.4'

loop_
_geom_angle_atom_site_label_1
_geom_angle_atom_site_label_2
_geom_angle_atom_site_label_3
_geom_angle
_geom_angle_site_symmetry_1
_geom_angle_site_symmetry_3
C2A N1 C2B 120.8(3) . .
C2A N1 C101 118.6(3) . .
C2B N1 C101 119.9(3) . .
C3A C2A C7A 118.5(4) . .
C3A C2A N1 121.0(3) . .
C7A C2A N1 120.5(3) . .
C4A C3A C2A 120.9(4) . .
C4A C3A H3A 119.5 . .
C2A C3A H3A 119.5 . .
C3A C4A C5A 120.5(4) . .
C3A C4A H4A 119.7 . .
C5A C4A H4A 119.7 . .
C6A C5A C4A 118.3(4) . .
C6A C5A C8A 118.7(3) . .
C4A C5A C8A 122.9(4) . .
C7A C6A C5A 121.2(4) . .
C7A C6A H6A 119.4 . .
C5A C6A H6A 119.4 . .
C6A C7A C2A 120.3(4) . .
C6A C7A H7A 119.8 . .
C2A C7A H7A 119.8 . .
O9A C8A N10A 122.7(4) . .
O9A C8A C5A 121.2(4) . .
N10A C8A C5A 116.0(3) . .
C8A N10A C11A 128.3(4) . .
C8A N10A H1A 117(3) . .
C11A N10A H1A 114(3) . .
N12A C11A N10A 114.4(3) . .
N12A C11A C16A 122.9(4) . .
N10A C11A C16A 122.6(4) . .
C11A N12A C13A 119.1(4) . .
N12A C13A C14A 120.8(5) . .
N12A C13A C17A 116.8(4) . .
C14A C13A C17A 122.4(5) . .
C15A C14A C13A 119.2(5) . .
C15A C14A H14A 120.4 . .
C13A C14A H14A 120.4 . .
C14A C15A C16A 121.3(5) . .
C14A C15A H15A 119.4 . .
C16A C15A H15A 119.4 . .
C15A C16A C11A 116.7(5) . .
C15A C16A H16A 121.7 . .
C11A C16A H16A 121.7 . .
C13A C17A H17A 109.5 . .
C13A C17A H17B 109.5 . .
H17A C17A H17B 109.5 . .
C13A C17A H17C 109.5 . .
H17A C17A H17C 109.5 . .
H17B C17A H17C 109.5 . .
C7B C2B C3B 118.1(4) . .
C7B C2B N1 120.1(4) . .
C3B C2B N1 121.8(4) . .
C4B C3B C2B 120.4(4) . .
C4B C3B H3B 119.8 . .
C2B C3B H3B 119.8 . .
C3B C4B C5B 122.0(4) . .
C3B C4B H4B 119.0 . .
C5B C4B H4B 119.0 . .
C4B C5B C6B 117.4(4) . .
C4B C5B C8B 117.2(4) . .
C6B C5B C8B 125.4(4) . .
C7B C6B C5B 121.1(4) . .
C7B C6B H6B 119.5 . .
C5B C6B H6B 119.5 . .
C6B C7B C2B 121.0(4) . .
C6B C7B H7B 119.5 . .
C2B C7B H7B 119.5 . .
O9B C8B N10B 121.5(4) . .
O9B C8B C5B 120.9(4) . .
N10B C8B C5B 117.6(4) . .
C8B N10B C11B 126.5(4) . .
C8B N10B H1B 120(3) . .
C11B N10B H1B 112(3) . .
N12B C11B C16B 122.8(4) . .
N12B C11B N10B 114.0(4) . .
C16B C11B N10B 123.1(4) . .
C11B N12B C13B 118.6(4) . .
N12B C13B C14B 120.9(4) . .
N12B C13B C17B 117.0(4) . .
C14B C13B C17B 122.1(4) . .
C15B C14B C13B 120.0(4) . .
C15B C14B H14B 120.0 . .
C13B C14B H14B 120.0 . .
C14B C15B C16B 119.6(4) . .
C14B C15B H15B 120.2 . .
C16B C15B H15B 120.2 . .
C15B C16B C11B 117.9(5) . .
C15B C16B H16B 121.0 . .
C11B C16B H16B 121.0 . .
C13B C17B H17D 109.5 . .
C13B C17B H17E 109.5 . .
H17D C17B H17E 109.5 . .
C13B C17B H17F 109.5 . .
H17D C17B H17F 109.5 . .
H17E C17B H17F 109.5 . .
C102 C101 C106 118.8(4) . .
C102 C101 N1 120.9(4) . .
C106 C101 N1 120.2(4) . .
C101 C102 C103 119.2(5) . .
C101 C102 H102 120.4 . .
C103 C102 H102 120.4 . .
C104 C103 C102 121.4(5) . .
C104 C103 H103 119.3 . .
C102 C103 H103 119.3 . .
C105 C104 C103 119.8(5) . .
C105 C104 C107 96.6(6) . .
C103 C104 C107 143.6(7) . .
C104 C105 C106 121.3(5) . .
C104 C105 H105 119.3 . .
C106 C105 H105 119.3 . .
C105 C106 C101 119.5(5) . .
C105 C106 H106 120.3 . .
C101 C106 H106 120.3 . .
C104 C107 H10A 109.5 . .
C104 C107 H10B 109.5 . .
H10A C107 H10B 109.5 . .
C104 C107 H10C 109.5 . .
H10A C107 H10C 109.5 . .
H10B C107 H10C 109.5 . .
C21 O22 H22 109.5 . .
C26 O24 H24 109.5 . .
O21 C21 O22 121.2(4) . .
O21 C21 C22 122.1(5) . .
O22 C21 C22 116.7(4) . .
C21 C22 C23 113.7(4) . .
C21 C22 H22A 108.8 . .
C23 C22 H22A 108.8 . .
C21 C22 H22B 108.8 . .
C23 C22 H22B 108.8 . .
H22A C22 H22B 107.7 . .
C22 C23 C24 115.8(4) . .
C22 C23 H23A 108.3 . .
C24 C23 H23A 108.3 . .
C22 C23 H23B 108.3 . .
C24 C23 H23B 108.3 . .
H23A C23 H23B 107.4 . .
C23 C24 C25 116.2(4) . .
C23 C24 H24A 108.2 . .
C25 C24 H24A 108.2 . .
C23 C24 H24B 108.2 . .
C25 C24 H24B 108.2 . .
H24A C24 H24B 107.4 . .
C26 C25 C24 116.2(4) . .
C26 C25 H25A 108.2 . .
C24 C25 H25A 108.2 . .
C26 C25 H25B 108.2 . .
C24 C25 H25B 108.2 . .
H25A C25 H25B 107.4 . .
O23 C26 O24 123.5(4) . .
O23 C26 C25 124.0(4) . .
O24 C26 C25 112.5(4) . .

loop_
_geom_bond_atom_site_label_1
_geom_bond_atom_site_label_2
_geom_bond_distance
_geom_bond_site_symmetry_2
N1 C2A 1.413(5) .
N1 C2B 1.415(5) .
N1 C101 1.429(5) .
C2A C3A 1.387(5) .
C2A C7A 1.393(5) .
C3A C4A 1.379(6) .
C3A H3A 0.9400 .
C4A C5A 1.394(5) .
C4A H4A 0.9400 .
C5A C6A 1.385(6) .
C5A C8A 1.488(6) .
C6A C7A 1.378(6) .
C6A H6A 0.9400 .
C7A H7A 0.9400 .
C8A O9A 1.217(5) .
C8A N10A 1.358(5) .
N10A C11A 1.394(5) .
N10A H1A 0.78(5) .
C11A N12A 1.333(5) .
C11A C16A 1.400(6) .
N12A C13A 1.358(5) .
C13A C14A 1.384(7) .
C13A C17A 1.501(7) .
C14A C15A 1.364(8) .
C14A H14A 0.9400 .
C15A C16A 1.378(7) .
C15A H15A 0.9400 .
C16A H16A 0.9400 .
C17A H17A 0.9700 .
C17A H17B 0.9700 .
C17A H17C 0.9700 .
C2B C7B 1.387(6) .
C2B C3B 1.396(6) .
C3B C4B 1.376(6) .
C3B H3B 0.9400 .
C4B C5B 1.387(6) .
C4B H4B 0.9400 .
C5B C6B 1.391(6) .
C5B C8B 1.481(5) .
C6B C7B 1.384(6) .
C6B H6B 0.9400 .
C7B H7B 0.9400 .
C8B O9B 1.222(5) .
C8B N10B 1.366(5) .
N10B C11B 1.418(5) .
N10B H1B 0.85(4) .
C11B N12B 1.337(5) .
C11B C16B 1.382(6) .
N12B C13B 1.353(5) .
C13B C14B 1.374(6) .
C13B C17B 1.491(7) .
C14B C15B 1.367(7) .
C14B H14B 0.9400 .
C15B C16B 1.378(6) .
C15B H15B 0.9400 .
C16B H16B 0.9400 .
C17B H17D 0.9700 .
C17B H17E 0.9700 .
C17B H17F 0.9700 .
C101 C102 1.374(6) .
C101 C106 1.391(6) .
C102 C103 1.395(7) .
C102 H102 0.9400 .
C103 C104 1.341(8) .
C103 H103 0.9400 .
C104 C105 1.340(8) .
C104 C107 1.511(10) .
C105 C106 1.382(7) .
C105 H105 0.9400 .
C106 H106 0.9400 .
C107 H10A 0.9700 .
C107 H10B 0.9700 .
C107 H10C 0.9700 .
O21 C21 1.178(6) .
O22 C21 1.284(6) .
O22 H22 0.8300 .
O23 C26 1.224(5) .
O24 C26 1.296(5) .
O24 H24 0.8300 .
C21 C22 1.490(6) .
C22 C23 1.497(7) .
C22 H22A 0.9800 .
C22 H22B 0.9800 .
C23 C24 1.510(6) .
C23 H23A 0.9800 .
C23 H23B 0.9800 .
C24 C25 1.525(6) .
C24 H24A 0.9800 .
C24 H24B 0.9800 .
C25 C26 1.484(6) .
C25 H25A 0.9800 .
C25 H25B 0.9800 .

loop_
_geom_torsion_atom_site_label_1
_geom_torsion_atom_site_label_2
_geom_torsion_atom_site_label_3
_geom_torsion_atom_site_label_4
_geom_torsion
_geom_torsion_site_symmetry_2
C2B N1 C2A C3A -44.0(6) .
C101 N1 C2A C3A 145.3(4) .
C2B N1 C2A C7A 137.3(4) .
C101 N1 C2A C7A -33.3(6) .
C7A C2A C3A C4A -3.6(7) .
N1 C2A C3A C4A 177.7(4) .
C2A C3A C4A C5A 0.8(7) .
C3A C4A C5A C6A 3.0(6) .
C3A C4A C5A C8A -177.2(4) .
C4A C5A C6A C7A -4.0(6) .
C8A C5A C6A C7A 176.2(4) .
C5A C6A C7A C2A 1.2(6) .
C3A C2A C7A C6A 2.6(6) .
N1 C2A C7A C6A -178.7(4) .
C6A C5A C8A O9A 25.3(6) .
C4A C5A C8A O9A -154.6(4) .
C6A C5A C8A N10A -154.2(4) .
C4A C5A C8A N10A 26.0(6) .
O9A C8A N10A C11A 6.3(7) .
C5A C8A N10A C11A -174.3(4) .
C8A N10A C11A N12A -160.0(4) .
C8A N10A C11A C16A 23.1(7) .
N10A C11A N12A C13A -176.8(4) .
C16A C11A N12A C13A 0.1(6) .
C11A N12A C13A C14A 2.5(7) .
C11A N12A C13A C17A -176.1(4) .
N12A C13A C14A C15A -3.0(8) .
C17A C13A C14A C15A 175.5(5) .
C13A C14A C15A C16A 0.8(9) .
C14A C15A C16A C11A 1.6(8) .
N12A C11A C16A C15A -2.1(7) .
N10A C11A C16A C15A 174.6(5) .
C2A N1 C2B C7B 155.5(4) .
C101 N1 C2B C7B -34.0(6) .
C2A N1 C2B C3B -26.3(6) .
C101 N1 C2B C3B 144.2(4) .
C7B C2B C3B C4B -1.3(6) .
N1 C2B C3B C4B -179.5(4) .
C2B C3B C4B C5B -0.1(6) .
C3B C4B C5B C6B 1.0(6) .
C3B C4B C5B C8B -178.7(4) .
C4B C5B C6B C7B -0.5(6) .
C8B C5B C6B C7B 179.1(4) .
C5B C6B C7B C2B -0.8(7) .
C3B C2B C7B C6B 1.8(6) .
N1 C2B C7B C6B 180.0(4) .
C4B C5B C8B O9B -8.3(6) .
C6B C5B C8B O9B 172.1(4) .
C4B C5B C8B N10B 170.6(4) .
C6B C5B C8B N10B -9.0(6) .
O9B C8B N10B C11B 2.9(7) .
C5B C8B N10B C11B -176.0(4) .
C8B N10B C11B N12B 159.5(4) .
C8B N10B C11B C16B -22.8(6) .
C16B C11B N12B C13B -0.8(6) .
N10B C11B N12B C13B 176.9(3) .
C11B N12B C13B C14B 0.9(5) .
C11B N12B C13B C17B -179.4(4) .
N12B C13B C14B C15B -0.1(6) .
C17B C13B C14B C15B -179.7(4) .
C13B C14B C15B C16B -0.9(7) .
C14B C15B C16B C11B 1.1(7) .
N12B C11B C16B C15B -0.2(6) .
N10B C11B C16B C15B -177.7(4) .
C2A N1 C101 C102 115.5(5) .
C2B N1 C101 C102 -55.2(5) .
C2A N1 C101 C106 -62.5(5) .
C2B N1 C101 C106 126.7(4) .
C106 C101 C102 C103 1.4(7) .
N1 C101 C102 C103 -176.7(4) .
C101 C102 C103 C104 -1.0(8) .
C102 C103 C104 C105 -0.6(9) .
C102 C103 C104 C107 179.9(9) .
C103 C104 C105 C106 1.9(8) .
C107 C104 C105 C106 -178.4(6) .
C104 C105 C106 C101 -1.5(7) .
C102 C101 C106 C105 -0.2(6) .
N1 C101 C106 C105 177.9(4) .
O21 C21 C22 C23 -11.3(9) .
O22 C21 C22 C23 170.2(5) .
C21 C22 C23 C24 176.3(5) .
C22 C23 C24 C25 52.0(7) .
C23 C24 C25 C26 -101.1(6) .
C24 C25 C26 O23 17.8(7) .
C24 C25 C26 O24 -161.7(4) .
